data_4318762
loop_
_publ_author_name
'Tia E. Keyes'
'Deirdre Leane'
'Robert J. Forster'
'Colin G. Coates'
'John J. McGarvey'
'Mark N. Nieuwenhuyzen'
'Egbert Figgemeier'
'Johannes G. Vos'

_publ_section_title
;
 Redox and Spectroscopic Orbitals in Ru(II) and Os(II) Phenolate Complexes
;
_journal_name_full 'Inorganic Chemistry'
_journal_page_first 5721
_journal_page_last 5732
_journal_paper_doi 10.1021/ic0202561
_journal_volume 41
_journal_year 2002
_chemical_formula_sum 'C35 H27 F6 N6 O P Ru S'
_chemical_formula_weight 825.73
_chemical_name_systematic
;
  ?
;
_space_group_IT_number 14
_symmetry_cell_setting monoclinic
_symmetry_space_group_name_Hall '-P 2yn'
_symmetry_space_group_name_H-M 'P 1 21/n 1'
_atom_sites_solution_hydrogens geom
_atom_sites_solution_primary direct
_atom_sites_solution_secondary difmap
_audit_creation_method SHELXL-97
_cell_angle_alpha 90.00
_cell_angle_beta 93.590(10)
_cell_angle_gamma 90.00
_cell_formula_units_Z 4
_cell_length_a 9.2890(10)
_cell_length_b 13.722(2)
_cell_length_c 26.545(2)
_cell_measurement_temperature 153(2)
_cell_volume 3376.9(7)
_computing_structure_refinement 'SHELXL-97 (Sheldrick, 1997)'
_computing_structure_solution 'SHELXS-97 (Sheldrick, 1990)'
_diffrn_ambient_temperature 153(2)
_diffrn_measured_fraction_theta_full 0.987
_diffrn_measured_fraction_theta_max 0.987
_diffrn_radiation_monochromator graphite
_diffrn_radiation_source 'fine-focus sealed tube'
_diffrn_radiation_type MoK\a
_diffrn_radiation_wavelength 0.71073
_diffrn_reflns_av_R_equivalents 0.0218
_diffrn_reflns_av_sigmaI/netI 0.0287
_diffrn_reflns_limit_h_max 11
_diffrn_reflns_limit_h_min 0
_diffrn_reflns_limit_k_max 16
_diffrn_reflns_limit_k_min 0
_diffrn_reflns_limit_l_max 31
_diffrn_reflns_limit_l_min -31
_diffrn_reflns_number 6258
_diffrn_reflns_theta_full 25.00
_diffrn_reflns_theta_max 25.00
_diffrn_reflns_theta_min 2.14
_exptl_absorpt_coefficient_mu 0.647
_exptl_absorpt_correction_T_max 0.8005
_exptl_absorpt_correction_T_min 0.6392
_exptl_crystal_density_diffrn 1.624
_exptl_crystal_density_method 'not measured'
_exptl_crystal_F_000 1664
_exptl_crystal_size_max 0.76
_exptl_crystal_size_mid 0.41
_exptl_crystal_size_min 0.36
_refine_diff_density_max 1.177
_refine_diff_density_min -0.981
_refine_diff_density_rms 0.113
_refine_ls_extinction_method none
_refine_ls_goodness_of_fit_ref 1.106
_refine_ls_hydrogen_treatment mixed
_refine_ls_matrix_type full
_refine_ls_number_parameters 456
_refine_ls_number_reflns 5869
_refine_ls_number_restraints 0
_refine_ls_restrained_S_all 1.106
_refine_ls_R_factor_all 0.0757
_refine_ls_R_factor_gt 0.0570
_refine_ls_shift/su_max 0.317
_refine_ls_shift/su_mean 0.008
_refine_ls_structure_factor_coef Fsqd
_refine_ls_weighting_details 'calc w=1/[\s^2^(Fo^2^)+(0.0563P)^2^+19.4370P] where P=(Fo^2^+2Fc^2^)/3'
_refine_ls_weighting_scheme calc
_refine_ls_wR_factor_gt 0.1414
_refine_ls_wR_factor_ref 0.1565
_reflns_number_gt 4753
_reflns_number_total 5869
_reflns_threshold_expression >2sigma(I)
_cod_data_source_file ic0202561_2.cif
_cod_data_source_block tia3
_cod_database_code 4318762

loop_
_symmetry_equiv_pos_as_xyz
'x, y, z'
'-x+1/2, y+1/2, -z+1/2'
'-x, -y, -z'
'x-1/2, -y-1/2, z-1/2'

loop_
_atom_site_label
_atom_site_type_symbol
_atom_site_fract_x
_atom_site_fract_y
_atom_site_fract_z
_atom_site_U_iso_or_equiv
_atom_site_adp_type
_atom_site_occupancy
_atom_site_symmetry_multiplicity
_atom_site_calc_flag
_atom_site_refinement_flags
_atom_site_disorder_assembly
_atom_site_disorder_group
Ru1 Ru 0.02163(5) 0.22334(3) 0.111082(16) 0.02532(15) Uani 1 1 d . . .
N1A N 0.2106(5) 0.1490(3) 0.10378(18) 0.0277(10) Uani 1 1 d . . .
C2A C 0.3158(6) 0.1364(4) 0.1409(2) 0.0316(12) Uani 1 1 d . . .
H2A H 0.3053 0.1661 0.1728 0.038 Uiso 1 1 calc R . .
C3A C 0.4378(7) 0.0817(4) 0.1339(2) 0.0382(14) Uani 1 1 d . . .
H3A H 0.5099 0.0743 0.1606 0.046 Uiso 1 1 calc R . .
C4A C 0.4540(7) 0.0381(5) 0.0882(3) 0.0412(15) Uani 1 1 d . . .
H4A H 0.5362 -0.0009 0.0829 0.049 Uiso 1 1 calc R . .
C5A C 0.3484(7) 0.0520(5) 0.0498(2) 0.0405(15) Uani 1 1 d . . .
H5A H 0.3587 0.0237 0.0176 0.049 Uiso 1 1 calc R . .
C6A C 0.2277(6) 0.1070(4) 0.0583(2) 0.0290(12) Uani 1 1 d . . .
C7A C 0.1064(6) 0.1239(4) 0.0207(2) 0.0313(12) Uani 1 1 d . . .
C8A C 0.0985(7) 0.0849(4) -0.0272(2) 0.0389(14) Uani 1 1 d . . .
H8A H 0.1749 0.0457 -0.0381 0.047 Uiso 1 1 calc R . .
C9A C -0.0216(7) 0.1031(5) -0.0595(2) 0.0424(15) Uani 1 1 d . . .
H9A H -0.0291 0.0765 -0.0926 0.051 Uiso 1 1 calc R . .
C10A C -0.1300(7) 0.1607(5) -0.0425(2) 0.0442(16) Uani 1 1 d . . .
H10A H -0.2131 0.1746 -0.0640 0.053 Uiso 1 1 calc R . .
C11A C -0.1173(7) 0.1979(4) 0.0057(2) 0.0375(14) Uani 1 1 d . . .
H11A H -0.1930 0.2372 0.0171 0.045 Uiso 1 1 calc R . .
N12A N -0.0001(5) 0.1803(3) 0.03755(17) 0.0288(10) Uani 1 1 d . . .
N1B N 0.0871(5) 0.3558(3) 0.08495(17) 0.0295(10) Uani 1 1 d . . .
C2B C 0.2148(7) 0.3734(4) 0.0654(2) 0.0339(13) Uani 1 1 d . . .
H2B H 0.2822 0.3216 0.0639 0.041 Uiso 1 1 calc R . .
C3B C 0.2514(8) 0.4639(5) 0.0475(2) 0.0429(16) Uani 1 1 d . . .
H3B H 0.3426 0.4741 0.0340 0.051 Uiso 1 1 calc R . .
C4B C 0.1534(8) 0.5394(5) 0.0493(3) 0.0474(17) Uani 1 1 d . . .
H4B H 0.1785 0.6032 0.0391 0.057 Uiso 1 1 calc R . .
C5B C 0.0192(8) 0.5208(4) 0.0661(2) 0.0434(16) Uani 1 1 d . . .
H5B H -0.0511 0.5711 0.0657 0.052 Uiso 1 1 calc R . .
C6B C -0.0143(7) 0.4284(4) 0.0837(2) 0.0338(13) Uani 1 1 d . . .
C7B C -0.1531(7) 0.4003(4) 0.1011(2) 0.0329(13) Uani 1 1 d . . .
C8B C -0.2694(7) 0.4628(5) 0.1035(3) 0.0431(16) Uani 1 1 d . . .
H8B H -0.2608 0.5287 0.0933 0.052 Uiso 1 1 calc R . .
C9B C -0.3971(8) 0.4298(5) 0.1206(3) 0.0511(18) Uani 1 1 d . . .
H9B H -0.4771 0.4725 0.1224 0.061 Uiso 1 1 calc R . .
C10B C -0.4073(7) 0.3333(5) 0.1352(3) 0.0510(17) Uani 1 1 d . . .
H10B H -0.4934 0.3091 0.1482 0.061 Uiso 1 1 calc R . .
C11B C -0.2894(6) 0.2725(5) 0.1305(2) 0.0398(14) Uani 1 1 d . . .
H11B H -0.2980 0.2057 0.1393 0.048 Uiso 1 1 calc R . .
N12B N -0.1658(5) 0.3035(3) 0.11436(18) 0.0317(11) Uani 1 1 d . . .
O13 O -0.0688(4) 0.0899(3) 0.12448(15) 0.0337(9) Uani 1 1 d . . .
C14 C -0.1249(6) 0.0588(4) 0.1648(2) 0.0297(12) Uani 1 1 d . . .
C15 C -0.2067(6) -0.0289(4) 0.1615(2) 0.0359(13) Uani 1 1 d . . .
H15 H -0.2172 -0.0620 0.1300 0.043 Uiso 1 1 calc R . .
C16 C -0.2708(7) -0.0671(5) 0.2020(3) 0.0478(17) Uani 1 1 d . . .
H16 H -0.3251 -0.1256 0.1981 0.057 Uiso 1 1 calc R . .
C17 C -0.2577(8) -0.0216(5) 0.2484(3) 0.0498(17) Uani 1 1 d . . .
H17 H -0.3040 -0.0479 0.2763 0.060 Uiso 1 1 calc R . .
C18 C -0.1775(7) 0.0616(5) 0.2538(2) 0.0413(15) Uani 1 1 d . . .
H18 H -0.1679 0.0921 0.2859 0.050 Uiso 1 1 calc R . .
C19 C -0.1081(6) 0.1040(4) 0.2130(2) 0.0314(12) Uani 1 1 d . . .
C20 C -0.0133(6) 0.1880(4) 0.2230(2) 0.0283(12) Uani 1 1 d . . .
N21 N 0.0505(5) 0.2435(3) 0.19030(17) 0.0265(10) Uani 1 1 d . . .
C22 C 0.1379(6) 0.3159(4) 0.2162(2) 0.0302(12) Uani 1 1 d . . .
C23 C 0.2238(7) 0.3853(5) 0.1949(2) 0.0383(14) Uani 1 1 d . . .
H23 H 0.2301 0.3883 0.1594 0.046 Uiso 1 1 calc R . .
C24 C 0.3001(7) 0.4498(5) 0.2262(3) 0.0467(16) Uani 1 1 d . . .
H24 H 0.3594 0.4975 0.2118 0.056 Uiso 1 1 calc R . .
C25 C 0.2921(8) 0.4467(5) 0.2784(3) 0.0487(17) Uani 1 1 d . . .
H25 H 0.3454 0.4923 0.2990 0.058 Uiso 1 1 calc R . .
C26 C 0.2091(8) 0.3793(5) 0.3002(3) 0.0467(16) Uani 1 1 d . . .
H26 H 0.2027 0.3772 0.3358 0.056 Uiso 1 1 calc R . .
C27 C 0.1335(6) 0.3130(4) 0.2686(2) 0.0349(13) Uani 1 1 d . . .
S28 S 0.02640(18) 0.21749(11) 0.28631(6) 0.0375(4) Uani 1 1 d . . .
N1S N -0.4968(11) 0.2109(7) 0.2392(3) 0.099(3) Uani 1 1 d . . .
C2S C -0.4916(11) 0.2076(7) 0.2812(4) 0.072(3) Uani 1 1 d . . .
C3S C -0.4808(17) 0.2088(11) 0.3352(4) 0.131(5) Uani 1 1 d . . .
H3S1 H -0.3867 0.1828 0.3475 0.196 Uiso 1 1 calc R . .
H3S2 H -0.5575 0.1684 0.3480 0.196 Uiso 1 1 calc R . .
H3S3 H -0.4907 0.2758 0.3472 0.196 Uiso 1 1 calc R . .
P1 P -0.0537(2) 0.22922(13) 0.43588(7) 0.0453(4) Uani 1 1 d . . .
F11 F 0.009(2) 0.1349(16) 0.4166(8) 0.147(8) Uiso 0.445(12) 1 d P A 2
F12 F -0.163(2) 0.1799(14) 0.4676(7) 0.104(6) Uiso 0.445(12) 1 d P A 2
F13 F -0.1669(13) 0.2153(10) 0.3879(4) 0.070(3) Uiso 0.445(12) 1 d P A 2
F14 F -0.1171(15) 0.3341(11) 0.4448(6) 0.096(5) Uiso 0.445(12) 1 d P A 2
F15 F 0.0573(18) 0.2341(13) 0.4832(6) 0.100(5) Uiso 0.445(12) 1 d P A 2
F16 F 0.0543(10) 0.2871(8) 0.3988(3) 0.050(3) Uiso 0.445(12) 1 d P A 2
F11' F -0.0124(12) 0.1227(8) 0.4586(5) 0.094(4) Uiso 0.555(12) 1 d P A 1
F12' F -0.2016(13) 0.2143(10) 0.4638(4) 0.082(4) Uiso 0.555(12) 1 d P A 1
F13' F -0.1188(11) 0.1695(8) 0.3886(3) 0.068(3) Uiso 0.555(12) 1 d P A 1
F14' F -0.1103(16) 0.3230(11) 0.4108(6) 0.126(5) Uiso 0.555(12) 1 d P A 1
F15' F 0.0188(15) 0.2854(11) 0.4834(5) 0.103(4) Uiso 0.555(12) 1 d P A 1
F16' F 0.0939(11) 0.2330(9) 0.4108(4) 0.082(3) Uiso 0.555(12) 1 d P A 1

loop_
_atom_site_aniso_label
_atom_site_aniso_U_11
_atom_site_aniso_U_22
_atom_site_aniso_U_33
_atom_site_aniso_U_23
_atom_site_aniso_U_13
_atom_site_aniso_U_12
Ru1 0.0252(2) 0.0184(2) 0.0319(3) 0.00101(18) -0.00167(17) -0.00046(18)
N1A 0.027(2) 0.018(2) 0.038(3) 0.0023(19) 0.001(2) -0.0031(18)
C2A 0.029(3) 0.031(3) 0.034(3) 0.000(2) -0.002(2) -0.002(2)
C3A 0.036(3) 0.029(3) 0.048(4) 0.006(3) -0.004(3) 0.004(3)
C4A 0.034(3) 0.035(3) 0.055(4) 0.002(3) 0.004(3) 0.010(3)
C5A 0.049(4) 0.032(3) 0.041(3) -0.004(3) 0.007(3) 0.003(3)
C6A 0.033(3) 0.022(3) 0.032(3) 0.002(2) 0.002(2) -0.001(2)
C7A 0.037(3) 0.022(3) 0.035(3) 0.001(2) 0.001(2) -0.004(2)
C8A 0.050(4) 0.030(3) 0.037(3) 0.000(3) 0.002(3) 0.002(3)
C9A 0.055(4) 0.035(3) 0.036(3) -0.003(3) -0.004(3) -0.002(3)
C10A 0.047(4) 0.040(4) 0.043(4) 0.004(3) -0.011(3) 0.001(3)
C11A 0.038(3) 0.030(3) 0.043(3) 0.002(3) -0.007(3) -0.003(3)
N12A 0.036(3) 0.020(2) 0.031(2) 0.0008(19) -0.002(2) -0.002(2)
N1B 0.034(3) 0.023(2) 0.031(2) -0.0003(19) -0.003(2) -0.006(2)
C2B 0.039(3) 0.027(3) 0.036(3) 0.000(2) 0.003(3) -0.007(3)
C3B 0.056(4) 0.033(3) 0.040(3) 0.002(3) 0.004(3) -0.015(3)
C4B 0.067(5) 0.026(3) 0.050(4) 0.008(3) 0.003(3) -0.013(3)
C5B 0.056(4) 0.023(3) 0.049(4) 0.000(3) -0.007(3) 0.002(3)
C6B 0.043(3) 0.023(3) 0.035(3) -0.005(2) -0.003(3) 0.000(3)
C7B 0.041(3) 0.022(3) 0.034(3) -0.005(2) -0.007(3) -0.001(2)
C8B 0.039(4) 0.027(3) 0.063(4) -0.002(3) -0.007(3) 0.005(3)
C9B 0.044(4) 0.041(4) 0.067(5) -0.009(3) -0.007(3) 0.015(3)
C10B 0.035(4) 0.048(4) 0.069(5) 0.001(4) 0.001(3) 0.006(3)
C11B 0.025(3) 0.038(3) 0.055(4) 0.008(3) -0.001(3) 0.003(3)
N12B 0.034(3) 0.022(2) 0.037(3) -0.003(2) -0.006(2) -0.002(2)
O13 0.044(2) 0.0208(19) 0.036(2) -0.0009(17) 0.0015(18) -0.0060(17)
C14 0.023(3) 0.024(3) 0.042(3) 0.007(2) -0.004(2) 0.003(2)
C15 0.034(3) 0.029(3) 0.044(3) 0.005(3) -0.006(3) -0.003(3)
C16 0.042(4) 0.035(3) 0.065(5) 0.015(3) -0.006(3) -0.012(3)
C17 0.049(4) 0.050(4) 0.051(4) 0.018(3) 0.007(3) -0.010(3)
C18 0.039(3) 0.042(4) 0.042(4) 0.006(3) 0.004(3) -0.005(3)
C19 0.029(3) 0.025(3) 0.040(3) 0.003(2) -0.001(2) 0.005(2)
C20 0.030(3) 0.020(3) 0.034(3) -0.002(2) 0.001(2) 0.008(2)
N21 0.026(2) 0.020(2) 0.034(2) -0.0007(19) -0.0003(19) -0.0001(18)
C22 0.025(3) 0.027(3) 0.038(3) -0.008(2) -0.001(2) 0.000(2)
C23 0.038(3) 0.041(4) 0.036(3) -0.005(3) 0.003(3) -0.007(3)
C24 0.045(4) 0.043(4) 0.052(4) -0.011(3) 0.005(3) -0.015(3)
C25 0.046(4) 0.045(4) 0.055(4) -0.021(3) 0.002(3) -0.009(3)
C26 0.059(4) 0.044(4) 0.037(3) -0.015(3) 0.004(3) -0.003(3)
C27 0.033(3) 0.034(3) 0.038(3) -0.007(3) 0.005(3) 0.000(3)
S28 0.0472(9) 0.0326(8) 0.0334(7) -0.0037(6) 0.0062(6) -0.0001(7)
N1S 0.111(7) 0.111(8) 0.071(6) -0.016(5) -0.026(5) 0.027(6)
C2S 0.088(7) 0.059(5) 0.066(6) -0.009(4) -0.024(5) 0.018(5)
C3S 0.176(14) 0.153(13) 0.063(7) 0.015(8) -0.006(8) 0.035(11)
P1 0.0485(10) 0.0350(9) 0.0523(10) -0.0017(8) 0.0020(8) 0.0030(8)

loop_
_atom_type_symbol
_atom_type_description
_atom_type_scat_dispersion_real
_atom_type_scat_dispersion_imag
_atom_type_scat_source
C C 0.0033 0.0016 'International Tables Vol C Tables 4.2.6.8 and 6.1.1.4'
H H 0.0000 0.0000 'International Tables Vol C Tables 4.2.6.8 and 6.1.1.4'
N N 0.0061 0.0033 'International Tables Vol C Tables 4.2.6.8 and 6.1.1.4'
O O 0.0106 0.0060 'International Tables Vol C Tables 4.2.6.8 and 6.1.1.4'
S S 0.1246 0.1234 'International Tables Vol C Tables 4.2.6.8 and 6.1.1.4'
Ru Ru -1.2594 0.8363 'International Tables Vol C Tables 4.2.6.8 and 6.1.1.4'
F F 0.0171 0.0103 'International Tables Vol C Tables 4.2.6.8 and 6.1.1.4'
P P 0.1023 0.0942 'International Tables Vol C Tables 4.2.6.8 and 6.1.1.4'

loop_
_geom_angle_atom_site_label_1
_geom_angle_atom_site_label_2
_geom_angle_atom_site_label_3
_geom_angle
_geom_angle_site_symmetry_1
_geom_angle_site_symmetry_3
_geom_angle_publ_flag
N12A Ru1 N1A 78.42(18) . . ?
N12A Ru1 N1B 86.94(18) . . ?
N1A Ru1 N1B 97.78(18) . . ?
N12A Ru1 O13 83.71(17) . . ?
N1A Ru1 O13 86.26(17) . . ?
N1B Ru1 O13 168.87(17) . . ?
N12A Ru1 N12B 99.28(18) . . ?
N1A Ru1 N12B 176.28(19) . . ?
N1B Ru1 N12B 79.10(19) . . ?
O13 Ru1 N12B 96.44(17) . . ?
N12A Ru1 N21 170.55(17) . . ?
N1A Ru1 N21 95.90(18) . . ?
N1B Ru1 N21 101.41(17) . . ?
O13 Ru1 N21 88.42(16) . . ?
N12B Ru1 N21 86.75(18) . . ?
C2A N1A C6A 118.3(5) . . ?
C2A N1A Ru1 125.3(4) . . ?
C6A N1A Ru1 116.4(4) . . ?
N1A C2A C3A 122.2(6) . . ?
C4A C3A C2A 119.5(6) . . ?
C3A C4A C5A 118.7(6) . . ?
C6A C5A C4A 120.0(6) . . ?
N1A C6A C5A 121.3(5) . . ?
N1A C6A C7A 114.1(5) . . ?
C5A C6A C7A 124.6(5) . . ?
N12A C7A C8A 121.9(5) . . ?
N12A C7A C6A 114.1(5) . . ?
C8A C7A C6A 123.9(6) . . ?
C7A C8A C9A 119.6(6) . . ?
C10A C9A C8A 118.5(6) . . ?
C11A C10A C9A 119.8(6) . . ?
N12A C11A C10A 122.1(6) . . ?
C7A N12A C11A 118.1(5) . . ?
C7A N12A Ru1 116.8(4) . . ?
C11A N12A Ru1 124.9(4) . . ?
C2B N1B C6B 118.8(5) . . ?
C2B N1B Ru1 125.2(4) . . ?
C6B N1B Ru1 115.8(4) . . ?
N1B C2B C3B 122.4(6) . . ?
C2B C3B C4B 119.1(6) . . ?
C5B C4B C3B 119.0(6) . . ?
C4B C5B C6B 120.3(6) . . ?
N1B C6B C5B 120.1(6) . . ?
N1B C6B C7B 115.0(5) . . ?
C5B C6B C7B 124.8(6) . . ?
N12B C7B C8B 120.4(6) . . ?
N12B C7B C6B 115.4(5) . . ?
C8B C7B C6B 124.2(5) . . ?
C9B C8B C7B 120.3(6) . . ?
C8B C9B C10B 118.9(6) . . ?
C9B C10B C11B 118.8(7) . . ?
N12B C11B C10B 122.9(6) . . ?
C11B N12B C7B 118.8(5) . . ?
C11B N12B Ru1 126.5(4) . . ?
C7B N12B Ru1 114.6(4) . . ?
C14 O13 Ru1 128.9(4) . . ?
O13 C14 C19 125.0(5) . . ?
O13 C14 C15 118.0(5) . . ?
C19 C14 C15 117.0(5) . . ?
C16 C15 C14 122.2(6) . . ?
C15 C16 C17 120.7(6) . . ?
C18 C17 C16 119.2(6) . . ?
C17 C18 C19 122.3(6) . . ?
C18 C19 C14 118.5(5) . . ?
C18 C19 C20 118.7(5) . . ?
C14 C19 C20 122.6(5) . . ?
N21 C20 C19 128.5(5) . . ?
N21 C20 S28 115.0(4) . . ?
C19 C20 S28 116.5(4) . . ?
C20 N21 C22 110.4(5) . . ?
C20 N21 Ru1 122.8(4) . . ?
C22 N21 Ru1 126.8(4) . . ?
C23 C22 C27 118.7(5) . . ?
C23 C22 N21 127.3(5) . . ?
C27 C22 N21 114.0(5) . . ?
C24 C23 C22 119.0(6) . . ?
C23 C24 C25 121.4(6) . . ?
C26 C25 C24 120.8(6) . . ?
C25 C26 C27 117.8(6) . . ?
C22 C27 C26 122.3(6) . . ?
C22 C27 S28 110.3(4) . . ?
C26 C27 S28 127.4(5) . . ?
C27 S28 C20 90.2(3) . . ?
N1S C2S C3S 176.6(13) . . ?
F12 P1 F11 95.1(11) . . ?
F12 P1 F14' 113.2(9) . . ?
F11 P1 F14' 134.3(10) . . ?
F12 P1 F16' 152.5(8) . . ?
F11 P1 F16' 61.4(8) . . ?
F14' P1 F16' 94.2(7) . . ?
F12 P1 F15 90.3(9) . . ?
F11 P1 F15 93.4(10) . . ?
F14' P1 F15 120.1(9) . . ?
F16' P1 F15 77.9(7) . . ?
F12 P1 F14 93.1(9) . . ?
F11 P1 F14 168.7(10) . . ?
F14' P1 F14 34.5(6) . . ?
F16' P1 F14 112.3(7) . . ?
F15 P1 F14 94.2(8) . . ?
F12 P1 F13' 88.4(8) . . ?
F11 P1 F13' 55.2(8) . . ?
F14' P1 F13' 89.2(7) . . ?
F16' P1 F13' 88.9(5) . . ?
F15 P1 F13' 148.3(8) . . ?
F14 P1 F13' 117.5(7) . . ?
F12 P1 F15' 92.4(8) . . ?
F11 P1 F15' 121.9(10) . . ?
F14' P1 F15' 93.1(8) . . ?
F16' P1 F15' 89.0(6) . . ?
F15 P1 F15' 28.9(6) . . ?
F14 P1 F15' 65.3(7) . . ?
F13' P1 F15' 177.0(7) . . ?
F12 P1 F13 87.7(8) . . ?
F11 P1 F13 82.9(9) . . ?
F14' P1 F13 64.2(7) . . ?
F16' P1 F13 102.3(6) . . ?
F15 P1 F13 175.6(8) . . ?
F14 P1 F13 89.8(7) . . ?
F13' P1 F13 27.8(4) . . ?
F15' P1 F13 155.1(7) . . ?
F12 P1 F12' 21.7(8) . . ?
F11 P1 F12' 113.6(9) . . ?
F14' P1 F12' 91.6(7) . . ?
F16' P1 F12' 174.1(6) . . ?
F15 P1 F12' 100.0(7) . . ?
F14 P1 F12' 73.2(7) . . ?
F13' P1 F12' 90.2(5) . . ?
F15' P1 F12' 91.6(6) . . ?
F13 P1 F12' 79.4(6) . . ?
F12 P1 F11' 62.7(8) . . ?
F11 P1 F11' 43.1(8) . . ?
F14' P1 F11' 172.3(7) . . ?
F16' P1 F11' 89.7(6) . . ?
F15 P1 F11' 67.2(7) . . ?
F14 P1 F11' 148.1(7) . . ?
F13' P1 F11' 84.2(6) . . ?
F15' P1 F11' 93.6(7) . . ?
F13 P1 F11' 108.4(6) . . ?
F12' P1 F11' 84.4(6) . . ?
F12 P1 F16 175.4(8) . . ?
F11 P1 F16 87.1(9) . . ?
F14' P1 F16 62.7(7) . . ?
F16' P1 F16 31.6(4) . . ?
F15 P1 F16 93.6(7) . . ?
F14 P1 F16 84.1(6) . . ?
F13' P1 F16 89.6(5) . . ?
F15' P1 F16 89.8(6) . . ?
F13 P1 F16 88.7(5) . . ?
F12' P1 F16 154.2(6) . . ?
F11' P1 F16 121.2(6) . . ?

loop_
_geom_bond_atom_site_label_1
_geom_bond_atom_site_label_2
_geom_bond_distance
_geom_bond_site_symmetry_2
_geom_bond_publ_flag
Ru1 N12A 2.037(5) . ?
Ru1 N1A 2.050(5) . ?
Ru1 N1B 2.051(4) . ?
Ru1 O13 2.055(4) . ?
Ru1 N12B 2.065(5) . ?
Ru1 N21 2.121(5) . ?
N1A C2A 1.355(7) . ?
N1A C6A 1.355(7) . ?
C2A C3A 1.382(8) . ?
C3A C4A 1.370(9) . ?
C4A C5A 1.382(9) . ?
C5A C6A 1.381(8) . ?
C6A C7A 1.477(8) . ?
C7A N12A 1.354(7) . ?
C7A C8A 1.379(8) . ?
C8A C9A 1.386(9) . ?
C9A C10A 1.377(10) . ?
C10A C11A 1.376(9) . ?
C11A N12A 1.358(7) . ?
N1B C2B 1.346(8) . ?
N1B C6B 1.370(7) . ?
C2B C3B 1.379(8) . ?
C3B C4B 1.382(10) . ?
C4B C5B 1.374(10) . ?
C5B C6B 1.393(9) . ?
C6B C7B 1.449(9) . ?
C7B N12B 1.382(7) . ?
C7B C8B 1.383(9) . ?
C8B C9B 1.374(10) . ?
C9B C10B 1.384(10) . ?
C10B C11B 1.389(9) . ?
C11B N12B 1.321(8) . ?
O13 C14 1.293(7) . ?
C14 C19 1.421(8) . ?
C14 C15 1.423(8) . ?
C15 C16 1.365(9) . ?
C16 C17 1.379(10) . ?
C17 C18 1.366(10) . ?
C18 C19 1.419(8) . ?
C19 C20 1.465(8) . ?
C20 N21 1.323(7) . ?
C20 S28 1.745(6) . ?
N21 C22 1.431(7) . ?
C22 C23 1.384(9) . ?
C22 C27 1.396(8) . ?
C23 C24 1.379(9) . ?
C24 C25 1.395(10) . ?
C25 C26 1.357(10) . ?
C26 C27 1.397(9) . ?
C27 S28 1.728(6) . ?
N1S C2S 1.115(12) . ?
C2S C3S 1.431(14) . ?
P1 F12 1.518(18) . ?
P1 F11 1.52(2) . ?
P1 F14' 1.526(15) . ?
P1 F16' 1.562(10) . ?
P1 F15 1.576(16) . ?
P1 F14 1.578(15) . ?
P1 F13' 1.586(9) . ?
P1 F15' 1.591(13) . ?
P1 F13 1.611(12) . ?
P1 F12' 1.614(12) . ?
P1 F11' 1.618(12) . ?
P1 F16 1.652(10) . ?
